data_7128757
loop_
_publ_author_name
'Yan, Ru-Jie'
'Liu, Bao-Xin'
'Hu, Yuan'
'Du, Wei'
'Chen, Ying-Chun'

_publ_section_title
;
 Generation of zwitterionic trifluoromethyl <i>N</i>-allylic ylides and
 their use in switchable divergent annulations.
;
_journal_issue 72
_journal_name_full 'Chemical communications (Cambridge, England)'
_journal_page_first 9056
_journal_page_last 9059
_journal_paper_doi 10.1039/d1cc03830c
_journal_volume 57
_journal_year 2021
_chemical_absolute_configuration ad
_chemical_formula_moiety 'C34 H22 F3 N3 O2 S3'
_chemical_formula_sum 'C34 H22 F3 N3 O2 S3'
_chemical_formula_weight 657.72
_space_group_crystal_system orthorhombic
_space_group_IT_number 19
_space_group_name_Hall 'P 2ac 2ab'
_space_group_name_H-M_alt 'P 21 21 21'
_atom_sites_solution_hydrogens geom
_atom_sites_solution_primary dual
_audit_creation_date 2021-03-01
_audit_creation_method
;
Olex2 1.3
(compiled 2020.11.12 svn.r5f609507 for OlexSys, GUI svn.r6226)
;
_audit_update_record
;
2021-06-07 deposited with the CCDC.	2021-08-09 downloaded from the CCDC.
;
_cell_angle_alpha 90
_cell_angle_beta 90
_cell_angle_gamma 90
_cell_formula_units_Z 4
_cell_length_a 8.6266(7)
_cell_length_b 18.4175(16)
_cell_length_c 19.2928(17)
_cell_measurement_reflns_used 5492
_cell_measurement_temperature 273.15
_cell_measurement_theta_max 22.007
_cell_measurement_theta_min 2.384
_cell_volume 3065.2(5)
_computing_cell_refinement 'SAINT V8.40B (?, 2016)'
_computing_data_reduction 'SAINT V8.40B (?, 2016)'
_computing_molecular_graphics 'Olex2 1.3 (Dolomanov et al., 2009)'
_computing_publication_material 'Olex2 1.3 (Dolomanov et al., 2009)'
_computing_structure_refinement 'SHELXL 2014/7 (Sheldrick, 2015)'
_computing_structure_solution 'SHELXT 2014/5 (Sheldrick, 2014)'
_diffrn_ambient_temperature 273.15
_diffrn_measured_fraction_theta_full 0.999
_diffrn_measured_fraction_theta_max 0.998
_diffrn_measurement_device_type 'Bruker APEX-II CCD'
_diffrn_measurement_method '\f and \w scans'
_diffrn_radiation_type MoK\a
_diffrn_radiation_wavelength 0.71073
_diffrn_reflns_av_R_equivalents 0.1019
_diffrn_reflns_av_unetI/netI 0.0992
_diffrn_reflns_Laue_measured_fraction_full 0.999
_diffrn_reflns_Laue_measured_fraction_max 0.998
_diffrn_reflns_limit_h_max 10
_diffrn_reflns_limit_h_min -11
_diffrn_reflns_limit_k_max 23
_diffrn_reflns_limit_k_min -23
_diffrn_reflns_limit_l_max 25
_diffrn_reflns_limit_l_min -24
_diffrn_reflns_number 25772
_diffrn_reflns_point_group_measured_fraction_full 0.999
_diffrn_reflns_point_group_measured_fraction_max 0.998
_diffrn_reflns_theta_full 25.242
_diffrn_reflns_theta_max 27.525
_diffrn_reflns_theta_min 2.111
_diffrn_source_current 1.4
_diffrn_source_power 0.07
_diffrn_source_voltage 50.0
_diffrn_standards_number 0
_exptl_absorpt_coefficient_mu 0.297
_exptl_absorpt_correction_T_max 0.7456
_exptl_absorpt_correction_T_min 0.5340
_exptl_absorpt_correction_type multi-scan
_exptl_absorpt_process_details
;
SADABS-2016/2 (Bruker,2016/2) was used for absorption correction.
wR2(int) was 0.1354 before and 0.0782 after correction.
The Ratio of minimum to maximum transmission is 0.7162.
The \l/2 correction factor is Not present.
;
_exptl_crystal_colour 'clear light colourless'
_exptl_crystal_colour_lustre clear
_exptl_crystal_colour_modifier light
_exptl_crystal_colour_primary colourless
_exptl_crystal_density_diffrn 1.425
_exptl_crystal_description plate
_exptl_crystal_F_000 1352
_exptl_crystal_size_max 0.41
_exptl_crystal_size_mid 0.37
_exptl_crystal_size_min 0.1
_refine_diff_density_max 0.252
_refine_diff_density_min -0.338
_refine_diff_density_rms 0.053
_refine_ls_abs_structure_details
;
 Flack x determined using 1214 quotients [(I+)-(I-)]/[(I+)+(I-)]
 (Parsons, Flack and Wagner, Acta Cryst. B69 (2013) 249-259).
;
_refine_ls_abs_structure_Flack -0.03(6)
_refine_ls_extinction_method none
_refine_ls_goodness_of_fit_ref 1.006
_refine_ls_hydrogen_treatment constr
_refine_ls_matrix_type full
_refine_ls_number_parameters 407
_refine_ls_number_reflns 7055
_refine_ls_number_restraints 0
_refine_ls_restrained_S_all 1.006
_refine_ls_R_factor_all 0.1304
_refine_ls_R_factor_gt 0.0571
_refine_ls_shift/su_max 0.001
_refine_ls_shift/su_mean 0.000
_refine_ls_structure_factor_coef Fsqd
_refine_ls_weighting_details 'w=1/[\s^2^(Fo^2^)+(0.0578P)^2^] where P=(Fo^2^+2Fc^2^)/3'
_refine_ls_weighting_scheme calc
_refine_ls_wR_factor_gt 0.1181
_refine_ls_wR_factor_ref 0.1485
_reflns_Friedel_coverage 0.780
_reflns_Friedel_fraction_full 1.000
_reflns_Friedel_fraction_max 0.997
_reflns_number_gt 3862
_reflns_number_total 7055
_reflns_threshold_expression 'I > 2\s(I)'
_cod_data_source_file d1cc03830c2.cif
_cod_data_source_block 8a
_cod_depositor_comments 'Adding full bibliography for 7128755--7128757.cif.'
_cod_database_code 7128757
_shelx_shelxl_version_number 2014/7
_shelx_space_group_comment
;
The symmetry employed for this shelxl refinement is uniquely defined
by the following loop, which should always be used as a source of
symmetry information in preference to the above space-group names.
They are only intended as comments.
;
_shelx_estimated_absorpt_t_max 0.971
_shelx_estimated_absorpt_t_min 0.888
_olex2_refinement_description
;
1. Fixed Uiso
 At 1.2 times of:
  All C(H) groups
 At 1.5 times of:
  All C(H,H,H) groups
2.a Ternary CH refined with riding coordinates:
 C00I(H00I)
2.b Aromatic/amide H refined with riding coordinates:
 C00M(H00M), C00Q(H00Q), C00R(H00R), C00S(H00S), C00T(H00T), C00U(H00U),
 C00V(H00V), C00X(H00X), C00Z(H00Z), C010(H010), C011(H011), C012(H012),
 C013(H013), C014(H014), C015(H015), C016(H016), C017(H017), C018(H018)
2.c Idealised Me refined as rotating group:
 C019(H01A,H01B,H01C)
;
_olex2_submission_special_instructions 'No special instructions were received'

loop_
_space_group_symop_operation_xyz
'x, y, z'
'-x+1/2, -y, z+1/2'
'-x, y+1/2, -z+1/2'
'x+1/2, -y+1/2, -z'

loop_
_atom_site_label
_atom_site_type_symbol
_atom_site_fract_x
_atom_site_fract_y
_atom_site_fract_z
_atom_site_U_iso_or_equiv
_atom_site_adp_type
_atom_site_occupancy
_atom_site_site_symmetry_order
_atom_site_calc_flag
_atom_site_refinement_flags_posn
_atom_site_refinement_flags_adp
_atom_site_refinement_flags_occupancy
_atom_site_disorder_assembly
_atom_site_disorder_group
S001 S 0.14357(18) 0.44371(10) 0.36906(8) 0.0576(4) Uani 1 1 d . . . . .
S002 S 0.66994(17) 0.41720(9) 0.48670(9) 0.0587(4) Uani 1 1 d . . . . .
S003 S 0.5608(2) 0.50959(10) 0.69513(9) 0.0645(5) Uani 1 1 d . . . . .
F004 F 0.2376(4) 0.63538(18) 0.5591(2) 0.0701(11) Uani 1 1 d . . . . .
F005 F 0.4394(4) 0.63496(17) 0.6237(2) 0.0649(10) Uani 1 1 d . . . . .
F006 F 0.2244(4) 0.5967(2) 0.6632(2) 0.0708(11) Uani 1 1 d . . . . .
O007 O 0.2219(5) 0.3965(2) 0.3219(2) 0.0682(13) Uani 1 1 d . . . . .
O008 O -0.0186(5) 0.4387(3) 0.3802(2) 0.0775(14) Uani 1 1 d . . . . .
N009 N 0.4213(6) 0.4045(3) 0.6314(2) 0.0506(12) Uani 1 1 d . . . . .
N00A N 0.2245(5) 0.4279(2) 0.4477(2) 0.0463(12) Uani 1 1 d . . . . .
C00B C 0.3498(6) 0.5207(3) 0.5798(3) 0.0391(12) Uani 1 1 d . . . . .
C00C C 0.1931(6) 0.4845(3) 0.5632(3) 0.0398(12) Uani 1 1 d . . . . .
C00D C 0.4874(6) 0.4554(3) 0.4815(3) 0.0411(13) Uani 1 1 d . . . . .
C00E C 0.3858(6) 0.4101(3) 0.4527(3) 0.0424(13) Uani 1 1 d . . . . .
C00F C 0.4339(6) 0.4751(3) 0.6327(3) 0.0422(13) Uani 1 1 d . . . . .
C00G C 0.4467(7) 0.3398(3) 0.4338(3) 0.0490(14) Uani 1 1 d . . . . .
N00H N -0.0179(6) 0.4807(3) 0.6573(3) 0.0683(16) Uani 1 1 d . . . . .
C00I C 0.4442(6) 0.5289(3) 0.5088(3) 0.0394(12) Uani 1 1 d . . . . .
H00I H 0.3682 0.5476 0.4756 0.047 Uiso 1 1 calc R U . . .
C00J C 0.5765(6) 0.5835(3) 0.5069(3) 0.0433(13) Uani 1 1 d . . . . .
C00K C 0.6044(7) 0.3377(3) 0.4493(3) 0.0528(16) Uani 1 1 d . . . . .
C00L C 0.3129(7) 0.5963(3) 0.6065(3) 0.0502(15) Uani 1 1 d . . . . .
C00M C 0.7148(6) 0.5747(3) 0.5425(3) 0.0532(16) Uani 1 1 d . . . . .
H00M H 0.7295 0.5340 0.5702 0.064 Uiso 1 1 calc R U . . .
C00N C 0.1917(7) 0.5334(3) 0.3498(3) 0.0542(16) Uani 1 1 d . . . . .
C00O C 0.5175(7) 0.3733(4) 0.6811(3) 0.0546(16) Uani 1 1 d . . . . .
C00P C 0.0775(6) 0.4839(3) 0.6171(3) 0.0491(14) Uani 1 1 d . . . . .
C00Q C 0.5586(8) 0.6442(3) 0.4655(3) 0.0508(15) Uani 1 1 d . . . . .
H00Q H 0.4673 0.6505 0.4405 0.061 Uiso 1 1 calc R U . . .
C00R C 0.1417(6) 0.4518(3) 0.5052(3) 0.0450(13) Uani 1 1 d . . . . .
H00R H 0.0352 0.4440 0.5033 0.054 Uiso 1 1 calc R U . . .
C00S C 0.3740(9) 0.2783(3) 0.4064(3) 0.0619(18) Uani 1 1 d . . . . .
H00S H 0.2680 0.2784 0.3975 0.074 Uiso 1 1 calc R U . . .
C00T C 0.8310(7) 0.6260(4) 0.5370(4) 0.0658(19) Uani 1 1 d . . . . .
H00T H 0.9234 0.6196 0.5610 0.079 Uiso 1 1 calc R U . . .
C00U C 0.6730(9) 0.6952(4) 0.4607(4) 0.0669(19) Uani 1 1 d . . . . .
H00U H 0.6579 0.7362 0.4334 0.080 Uiso 1 1 calc R U . . .
C00V C 0.3136(7) 0.5476(4) 0.3038(3) 0.0620(17) Uani 1 1 d . . . . .
H00V H 0.3704 0.5099 0.2841 0.074 Uiso 1 1 calc R U . . .
C00W C 0.6027(6) 0.4224(4) 0.7200(3) 0.0591(17) Uani 1 1 d . . . . .
C00X C 0.6918(9) 0.2758(4) 0.4350(4) 0.071(2) Uani 1 1 d . . . . .
H00X H 0.7975 0.2750 0.4445 0.086 Uiso 1 1 calc R U . . .
C00Y C 0.2682(9) 0.6759(4) 0.3175(4) 0.0681(19) Uani 1 1 d . . . . .
C00Z C 0.3467(9) 0.6191(4) 0.2886(4) 0.0670(18) Uani 1 1 d . . . . .
H00Z H 0.4258 0.6290 0.2572 0.080 Uiso 1 1 calc R U . . .
C010 C 0.8110(8) 0.6864(4) 0.4962(4) 0.069(2) Uani 1 1 d . . . . .
H010 H 0.8892 0.7210 0.4925 0.083 Uiso 1 1 calc R U . . .
C011 C 0.1123(7) 0.5899(4) 0.3799(3) 0.0647(18) Uani 1 1 d . . . . .
H011 H 0.0325 0.5807 0.4111 0.078 Uiso 1 1 calc R U . . .
C012 C 0.4618(10) 0.2180(4) 0.3930(4) 0.072(2) Uani 1 1 d . . . . .
H012 H 0.4147 0.1771 0.3741 0.087 Uiso 1 1 calc R U . . .
C013 C 0.5339(9) 0.2997(4) 0.6914(4) 0.073(2) Uani 1 1 d . . . . .
H013 H 0.4757 0.2669 0.6655 0.088 Uiso 1 1 calc R U . . .
C014 C 0.1524(9) 0.6611(4) 0.3631(4) 0.072(2) Uani 1 1 d . . . . .
H014 H 0.0988 0.6993 0.3836 0.086 Uiso 1 1 calc R U . . .
C015 C 0.6207(10) 0.2166(4) 0.4069(4) 0.075(2) Uani 1 1 d . . . . .
H015 H 0.6782 0.1752 0.3970 0.090 Uiso 1 1 calc R U . . .
C016 C 0.7207(10) 0.3250(6) 0.7789(4) 0.094(3) Uani 1 1 d . . . . .
H016 H 0.7898 0.3074 0.8118 0.113 Uiso 1 1 calc R U . . .
C017 C 0.6368(11) 0.2753(5) 0.7401(4) 0.090(3) Uani 1 1 d . . . . .
H017 H 0.6504 0.2257 0.7471 0.109 Uiso 1 1 calc R U . . .
C018 C 0.7071(8) 0.3985(6) 0.7712(4) 0.082(2) Uani 1 1 d . . . . .
H018 H 0.7636 0.4308 0.7982 0.099 Uiso 1 1 calc R U . . .
C019 C 0.3087(12) 0.7534(4) 0.2990(5) 0.100(3) Uani 1 1 d . . . . .
H01A H 0.4123 0.7639 0.3141 0.151 Uiso 1 1 calc R U . . .
H01B H 0.2375 0.7858 0.3214 0.151 Uiso 1 1 calc R U . . .
H01C H 0.3020 0.7596 0.2497 0.151 Uiso 1 1 calc R U . . .

loop_
_atom_site_aniso_label
_atom_site_aniso_U_11
_atom_site_aniso_U_22
_atom_site_aniso_U_33
_atom_site_aniso_U_23
_atom_site_aniso_U_13
_atom_site_aniso_U_12
S001 0.0523(9) 0.0733(11) 0.0471(9) -0.0055(8) -0.0087(7) -0.0024(8)
S002 0.0423(8) 0.0600(10) 0.0739(11) -0.0108(9) 0.0011(8) 0.0079(7)
S003 0.0631(10) 0.0778(12) 0.0525(10) 0.0011(9) -0.0119(8) -0.0137(9)
F004 0.070(2) 0.048(2) 0.092(3) 0.002(2) 0.002(2) 0.0152(18)
F005 0.062(2) 0.054(2) 0.078(3) -0.0210(19) 0.009(2) -0.0117(18)
F006 0.073(2) 0.067(2) 0.073(3) -0.020(2) 0.025(2) -0.0069(19)
O007 0.087(3) 0.069(3) 0.049(3) -0.018(2) -0.006(2) 0.002(2)
O008 0.050(3) 0.120(4) 0.063(3) 0.001(3) -0.015(2) -0.010(3)
N009 0.057(3) 0.053(3) 0.041(3) 0.004(2) -0.003(2) 0.005(3)
N00A 0.049(3) 0.052(3) 0.038(3) -0.003(2) -0.005(2) -0.001(2)
C00B 0.039(3) 0.034(3) 0.045(3) -0.003(2) 0.000(2) -0.001(2)
C00C 0.037(3) 0.037(3) 0.045(3) 0.004(3) 0.003(2) -0.001(2)
C00D 0.039(3) 0.044(3) 0.040(3) 0.004(3) 0.004(2) -0.003(2)
C00E 0.041(3) 0.045(3) 0.041(3) 0.002(3) 0.002(2) 0.001(3)
C00F 0.035(3) 0.047(3) 0.045(3) -0.005(3) 0.001(3) -0.001(3)
C00G 0.058(4) 0.044(3) 0.045(3) -0.002(3) 0.006(3) 0.003(3)
N00H 0.049(3) 0.093(4) 0.063(4) 0.002(3) 0.008(3) -0.004(3)
C00I 0.033(3) 0.042(3) 0.043(3) 0.004(3) -0.002(2) 0.000(2)
C00J 0.048(3) 0.039(3) 0.043(3) 0.000(3) 0.006(3) -0.005(3)
C00K 0.058(4) 0.047(4) 0.054(4) -0.003(3) 0.007(3) 0.009(3)
C00L 0.044(3) 0.046(4) 0.061(4) -0.003(3) 0.001(3) 0.001(3)
C00M 0.044(3) 0.055(4) 0.061(4) 0.001(3) 0.000(3) -0.004(3)
C00N 0.054(4) 0.064(4) 0.045(4) -0.007(3) -0.010(3) 0.010(3)
C00O 0.053(4) 0.062(4) 0.048(4) 0.008(3) 0.002(3) 0.015(3)
C00P 0.040(3) 0.050(4) 0.057(4) 0.005(3) 0.002(3) 0.001(3)
C00Q 0.060(4) 0.039(3) 0.053(4) -0.001(3) -0.001(3) -0.008(3)
C00R 0.041(3) 0.051(3) 0.043(3) 0.001(3) 0.001(3) 0.002(3)
C00S 0.078(5) 0.047(4) 0.061(4) -0.007(3) 0.004(3) -0.011(4)
C00T 0.046(4) 0.069(5) 0.082(5) -0.019(4) 0.004(3) -0.010(3)
C00U 0.088(5) 0.051(4) 0.062(5) -0.002(3) 0.014(4) -0.015(4)
C00V 0.060(4) 0.072(5) 0.054(4) -0.003(4) 0.002(3) 0.003(4)
C00W 0.044(3) 0.084(5) 0.050(4) 0.011(4) 0.005(3) 0.010(3)
C00X 0.082(5) 0.056(4) 0.076(5) -0.001(4) 0.004(4) 0.017(4)
C00Y 0.078(5) 0.071(5) 0.055(5) -0.005(4) -0.012(4) 0.009(4)
C00Z 0.072(4) 0.079(5) 0.050(4) 0.004(4) 0.002(3) -0.005(4)
C010 0.069(5) 0.055(4) 0.083(5) -0.016(4) 0.021(4) -0.028(3)
C011 0.056(4) 0.079(5) 0.060(4) 0.001(4) -0.002(3) 0.018(4)
C012 0.097(6) 0.048(4) 0.071(5) -0.012(4) 0.008(4) 0.002(4)
C013 0.091(5) 0.070(5) 0.058(4) 0.013(4) 0.004(4) 0.031(4)
C014 0.082(5) 0.073(5) 0.061(5) -0.011(4) -0.006(4) 0.024(4)
C015 0.100(6) 0.055(4) 0.071(5) -0.001(4) 0.014(4) 0.028(4)
C016 0.093(6) 0.139(9) 0.050(5) 0.022(5) 0.004(4) 0.050(6)
C017 0.118(7) 0.089(6) 0.065(5) 0.019(5) 0.013(5) 0.046(6)
C018 0.066(5) 0.126(8) 0.055(5) 0.017(5) -0.008(4) 0.013(5)
C019 0.135(8) 0.072(5) 0.095(7) -0.003(5) -0.018(6) -0.001(5)

loop_
_atom_type_symbol
_atom_type_description
_atom_type_scat_dispersion_real
_atom_type_scat_dispersion_imag
_atom_type_scat_source
C C 0.0033 0.0016 'International Tables Vol C Tables 4.2.6.8 and 6.1.1.4'
H H 0.0000 0.0000 'International Tables Vol C Tables 4.2.6.8 and 6.1.1.4'
F F 0.0171 0.0103 'International Tables Vol C Tables 4.2.6.8 and 6.1.1.4'
N N 0.0061 0.0033 'International Tables Vol C Tables 4.2.6.8 and 6.1.1.4'
O O 0.0106 0.0060 'International Tables Vol C Tables 4.2.6.8 and 6.1.1.4'
S S 0.1246 0.1234 'International Tables Vol C Tables 4.2.6.8 and 6.1.1.4'

loop_
_geom_angle_atom_site_label_1
_geom_angle_atom_site_label_2
_geom_angle_atom_site_label_3
_geom_angle
_geom_angle_site_symmetry_1
_geom_angle_site_symmetry_3
_geom_angle_publ_flag
O007 S001 N00A 105.7(3) . . ?
O007 S001 C00N 109.1(3) . . ?
O008 S001 O007 121.6(3) . . ?
O008 S001 N00A 105.0(3) . . ?
O008 S001 C00N 109.2(3) . . ?
N00A S001 C00N 104.8(3) . . ?
C00K S002 C00D 91.3(3) . . ?
C00W S003 C00F 89.1(3) . . ?
C00F N009 C00O 110.3(5) . . ?
C00E N00A S001 119.9(4) . . ?
C00R N00A S001 116.6(4) . . ?
C00R N00A C00E 121.2(4) . . ?
C00C C00B C00I 108.1(4) . . ?
C00F C00B C00C 108.7(4) . . ?
C00F C00B C00I 112.7(4) . . ?
C00F C00B C00L 112.4(5) . . ?
C00L C00B C00C 106.5(4) . . ?
C00L C00B C00I 108.2(4) . . ?
C00P C00C C00B 117.5(5) . . ?
C00R C00C C00B 130.9(5) . . ?
C00R C00C C00P 111.6(5) . . ?
C00E C00D S002 111.7(4) . . ?
C00E C00D C00I 123.3(5) . . ?
C00I C00D S002 125.0(4) . . ?
N00A C00E C00G 122.8(5) . . ?
C00D C00E N00A 121.6(5) . . ?
C00D C00E C00G 115.3(5) . . ?
N009 C00F S003 115.4(4) . . ?
N009 C00F C00B 120.1(5) . . ?
C00B C00F S003 124.4(4) . . ?
C00K C00G C00E 109.0(5) . . ?
C00K C00G C00S 119.8(6) . . ?
C00S C00G C00E 131.1(6) . . ?
C00B C00I H00I 104.6 . . ?
C00D C00I C00B 110.0(4) . . ?
C00D C00I H00I 104.6 . . ?
C00D C00I C00J 113.7(4) . . ?
C00J C00I C00B 117.7(4) . . ?
C00J C00I H00I 104.7 . . ?
C00M C00J C00I 123.8(5) . . ?
C00Q C00J C00I 117.7(5) . . ?
C00Q C00J C00M 118.4(5) . . ?
C00G C00K S002 112.7(4) . . ?
C00G C00K C00X 120.5(6) . . ?
C00X C00K S002 126.7(5) . . ?
F004 C00L F005 106.1(5) . . ?
F004 C00L C00B 111.3(5) . . ?
F005 C00L C00B 113.5(4) . . ?
F006 C00L F004 106.3(5) . . ?
F006 C00L F005 105.0(5) . . ?
F006 C00L C00B 113.9(5) . . ?
C00J C00M H00M 119.8 . . ?
C00T C00M C00J 120.5(6) . . ?
C00T C00M H00M 119.8 . . ?
C00V C00N S001 119.4(5) . . ?
C011 C00N S001 120.6(5) . . ?
C011 C00N C00V 120.0(6) . . ?
C00W C00O N009 114.9(5) . . ?
C013 C00O N009 124.5(6) . . ?
C013 C00O C00W 120.6(6) . . ?
N00H C00P C00C 176.2(7) . . ?
C00J C00Q H00Q 119.5 . . ?
C00U C00Q C00J 121.0(6) . . ?
C00U C00Q H00Q 119.5 . . ?
N00A C00R H00R 115.3 . . ?
C00C C00R N00A 129.4(5) . . ?
C00C C00R H00R 115.3 . . ?
C00G C00S H00S 120.7 . . ?
C012 C00S C00G 118.7(7) . . ?
C012 C00S H00S 120.7 . . ?
C00M C00T H00T 119.8 . . ?
C010 C00T C00M 120.4(6) . . ?
C010 C00T H00T 119.8 . . ?
C00Q C00U H00U 119.7 . . ?
C00Q C00U C010 120.6(6) . . ?
C010 C00U H00U 119.7 . . ?
C00N C00V H00V 121.0 . . ?
C00Z C00V C00N 118.0(6) . . ?
C00Z C00V H00V 121.0 . . ?
C00O C00W S003 110.3(4) . . ?
C00O C00W C018 121.0(7) . . ?
C018 C00W S003 128.6(6) . . ?
C00K C00X H00X 120.4 . . ?
C015 C00X C00K 119.3(7) . . ?
C015 C00X H00X 120.4 . . ?
C00Z C00Y C019 120.8(8) . . ?
C014 C00Y C00Z 118.3(7) . . ?
C014 C00Y C019 120.9(7) . . ?
C00V C00Z H00Z 118.6 . . ?
C00Y C00Z C00V 122.9(7) . . ?
C00Y C00Z H00Z 118.6 . . ?
C00T C010 C00U 119.1(6) . . ?
C00T C010 H010 120.4 . . ?
C00U C010 H010 120.4 . . ?
C00N C011 H011 120.3 . . ?
C00N C011 C014 119.4(7) . . ?
C014 C011 H011 120.3 . . ?
C00S C012 H012 119.3 . . ?
C00S C012 C015 121.4(7) . . ?
C015 C012 H012 119.3 . . ?
C00O C013 H013 120.4 . . ?
C017 C013 C00O 119.2(8) . . ?
C017 C013 H013 120.4 . . ?
C00Y C014 C011 121.5(7) . . ?
C00Y C014 H014 119.3 . . ?
C011 C014 H014 119.3 . . ?
C00X C015 C012 120.2(7) . . ?
C00X C015 H015 119.9 . . ?
C012 C015 H015 119.9 . . ?
C017 C016 H016 118.3 . . ?
C018 C016 H016 118.3 . . ?
C018 C016 C017 123.4(8) . . ?
C013 C017 C016 119.5(8) . . ?
C013 C017 H017 120.2 . . ?
C016 C017 H017 120.2 . . ?
C00W C018 H018 121.9 . . ?
C016 C018 C00W 116.2(8) . . ?
C016 C018 H018 121.9 . . ?
C00Y C019 H01A 109.5 . . ?
C00Y C019 H01B 109.5 . . ?
C00Y C019 H01C 109.5 . . ?
H01A C019 H01B 109.5 . . ?
H01A C019 H01C 109.5 . . ?
H01B C019 H01C 109.5 . . ?

loop_
_geom_bond_atom_site_label_1
_geom_bond_atom_site_label_2
_geom_bond_distance
_geom_bond_site_symmetry_2
_geom_bond_publ_flag
S001 O007 1.428(4) . ?
S001 O008 1.418(4) . ?
S001 N00A 1.695(5) . ?
S001 C00N 1.742(7) . ?
S002 C00D 1.728(5) . ?
S002 C00K 1.727(6) . ?
S003 C00F 1.747(5) . ?
S003 C00W 1.715(7) . ?
F004 C00L 1.333(7) . ?
F005 C00L 1.345(7) . ?
F006 C00L 1.333(6) . ?
N009 C00F 1.304(7) . ?
N009 C00O 1.392(7) . ?
N00A C00E 1.433(7) . ?
N00A C00R 1.390(7) . ?
C00B C00C 1.540(7) . ?
C00B C00F 1.509(7) . ?
C00B C00I 1.600(7) . ?
C00B C00L 1.517(8) . ?
C00C C00P 1.439(8) . ?
C00C C00R 1.347(7) . ?
C00D C00E 1.332(7) . ?
C00D C00I 1.500(7) . ?
C00E C00G 1.444(7) . ?
C00G C00K 1.393(8) . ?
C00G C00S 1.398(8) . ?
N00H C00P 1.133(7) . ?
C00I H00I 0.9800 . ?
C00I C00J 1.521(7) . ?
C00J C00M 1.386(8) . ?
C00J C00Q 1.383(7) . ?
C00K C00X 1.395(8) . ?
C00M H00M 0.9300 . ?
C00M C00T 1.382(8) . ?
C00N C00V 1.400(9) . ?
C00N C011 1.375(8) . ?
C00O C00W 1.385(8) . ?
C00O C013 1.378(9) . ?
C00Q H00Q 0.9300 . ?
C00Q C00U 1.365(8) . ?
C00R H00R 0.9300 . ?
C00S H00S 0.9300 . ?
C00S C012 1.370(9) . ?
C00T H00T 0.9300 . ?
C00T C010 1.374(10) . ?
C00U H00U 0.9300 . ?
C00U C010 1.382(10) . ?
C00V H00V 0.9300 . ?
C00V C00Z 1.379(9) . ?
C00W C018 1.407(9) . ?
C00X H00X 0.9300 . ?
C00X C015 1.363(10) . ?
C00Y C00Z 1.367(9) . ?
C00Y C014 1.359(10) . ?
C00Y C019 1.511(10) . ?
C00Z H00Z 0.9300 . ?
C010 H010 0.9300 . ?
C011 H011 0.9300 . ?
C011 C014 1.394(9) . ?
C012 H012 0.9300 . ?
C012 C015 1.397(11) . ?
C013 H013 0.9300 . ?
C013 C017 1.369(10) . ?
C014 H014 0.9300 . ?
C015 H015 0.9300 . ?
C016 H016 0.9300 . ?
C016 C017 1.386(12) . ?
C016 C018 1.367(12) . ?
C017 H017 0.9300 . ?
C018 H018 0.9300 . ?
C019 H01A 0.9600 . ?
C019 H01B 0.9600 . ?
C019 H01C 0.9600 . ?

loop_
_geom_torsion_atom_site_label_1
_geom_torsion_atom_site_label_2
_geom_torsion_atom_site_label_3
_geom_torsion_atom_site_label_4
_geom_torsion
_geom_torsion_site_symmetry_1
_geom_torsion_site_symmetry_2
_geom_torsion_site_symmetry_3
_geom_torsion_site_symmetry_4
_geom_torsion_publ_flag
S001 N00A C00E C00D 112.0(5) . . . . ?
S001 N00A C00E C00G -74.7(6) . . . . ?
S001 N00A C00R C00C -138.6(5) . . . . ?
S001 C00N C00V C00Z 178.7(5) . . . . ?
S001 C00N C011 C014 -179.5(5) . . . . ?
S002 C00D C00E N00A 175.3(4) . . . . ?
S002 C00D C00E C00G 1.4(6) . . . . ?
S002 C00D C00I C00B -103.6(5) . . . . ?
S002 C00D C00I C00J 30.9(6) . . . . ?
S002 C00K C00X C015 178.1(6) . . . . ?
S003 C00W C018 C016 -178.2(6) . . . . ?
O007 S001 N00A C00E 34.0(5) . . . . ?
O007 S001 N00A C00R -162.8(4) . . . . ?
O007 S001 C00N C00V -11.6(6) . . . . ?
O007 S001 C00N C011 169.1(5) . . . . ?
O008 S001 N00A C00E 163.7(4) . . . . ?
O008 S001 N00A C00R -33.1(5) . . . . ?
O008 S001 C00N C00V -146.6(5) . . . . ?
O008 S001 C00N C011 34.1(6) . . . . ?
N009 C00O C00W S003 0.8(7) . . . . ?
N009 C00O C00W C018 -178.7(6) . . . . ?
N009 C00O C013 C017 177.4(6) . . . . ?
N00A S001 C00N C00V 101.3(5) . . . . ?
N00A S001 C00N C011 -78.0(5) . . . . ?
N00A C00E C00G C00K -175.6(5) . . . . ?
N00A C00E C00G C00S 2.5(10) . . . . ?
C00B C00C C00R N00A 14.6(10) . . . . ?
C00B C00I C00J C00M 69.7(7) . . . . ?
C00B C00I C00J C00Q -112.2(5) . . . . ?
C00C C00B C00F S003 -148.8(4) . . . . ?
C00C C00B C00F N009 35.1(7) . . . . ?
C00C C00B C00I C00D -66.8(5) . . . . ?
C00C C00B C00I C00J 160.8(4) . . . . ?
C00C C00B C00L F004 -60.6(6) . . . . ?
C00C C00B C00L F005 179.7(5) . . . . ?
C00C C00B C00L F006 59.5(6) . . . . ?
C00D S002 C00K C00G -0.7(5) . . . . ?
C00D S002 C00K C00X 179.9(6) . . . . ?
C00D C00E C00G C00K -1.9(7) . . . . ?
C00D C00E C00G C00S 176.2(6) . . . . ?
C00D C00I C00J C00M -61.1(7) . . . . ?
C00D C00I C00J C00Q 117.0(6) . . . . ?
C00E N00A C00R C00C 24.3(9) . . . . ?
C00E C00D C00I C00B 73.4(6) . . . . ?
C00E C00D C00I C00J -152.1(5) . . . . ?
C00E C00G C00K S002 1.5(7) . . . . ?
C00E C00G C00K C00X -179.0(6) . . . . ?
C00E C00G C00S C012 179.7(6) . . . . ?
C00F S003 C00W C00O -1.1(5) . . . . ?
C00F S003 C00W C018 178.4(6) . . . . ?
C00F N009 C00O C00W 0.2(7) . . . . ?
C00F N009 C00O C013 -178.1(6) . . . . ?
C00F C00B C00C C00P 68.5(6) . . . . ?
C00F C00B C00C C00R -111.4(6) . . . . ?
C00F C00B C00I C00D 53.4(6) . . . . ?
C00F C00B C00I C00J -79.0(5) . . . . ?
C00F C00B C00L F004 -179.5(4) . . . . ?
C00F C00B C00L F005 60.7(6) . . . . ?
C00F C00B C00L F006 -59.4(6) . . . . ?
C00G C00K C00X C015 -1.3(10) . . . . ?
C00G C00S C012 C015 0.9(11) . . . . ?
C00I C00B C00C C00P -168.8(5) . . . . ?
C00I C00B C00C C00R 11.2(7) . . . . ?
C00I C00B C00F S003 91.4(5) . . . . ?
C00I C00B C00F N009 -84.7(6) . . . . ?
C00I C00B C00L F004 55.3(6) . . . . ?
C00I C00B C00L F005 -64.4(6) . . . . ?
C00I C00B C00L F006 175.5(4) . . . . ?
C00I C00D C00E N00A -2.0(8) . . . . ?
C00I C00D C00E C00G -175.9(5) . . . . ?
C00I C00J C00M C00T 178.6(5) . . . . ?
C00I C00J C00Q C00U -179.4(5) . . . . ?
C00J C00M C00T C010 0.0(10) . . . . ?
C00J C00Q C00U C010 1.4(10) . . . . ?
C00K S002 C00D C00E -0.4(5) . . . . ?
C00K S002 C00D C00I 176.8(5) . . . . ?
C00K C00G C00S C012 -2.4(10) . . . . ?
C00K C00X C015 C012 -0.3(11) . . . . ?
C00L C00B C00C C00P -52.8(6) . . . . ?
C00L C00B C00C C00R 127.2(6) . . . . ?
C00L C00B C00F S003 -31.2(6) . . . . ?
C00L C00B C00F N009 152.8(5) . . . . ?
C00L C00B C00I C00D 178.3(4) . . . . ?
C00L C00B C00I C00J 45.9(6) . . . . ?
C00M C00J C00Q C00U -1.3(9) . . . . ?
C00M C00T C010 C00U 0.0(10) . . . . ?
C00N S001 N00A C00E -81.3(5) . . . . ?
C00N S001 N00A C00R 81.9(4) . . . . ?
C00N C00V C00Z C00Y 1.5(10) . . . . ?
C00N C011 C014 C00Y 0.2(10) . . . . ?
C00O N009 C00F S003 -1.0(6) . . . . ?
C00O N009 C00F C00B 175.3(5) . . . . ?
C00O C00W C018 C016 1.2(10) . . . . ?
C00O C013 C017 C016 1.0(11) . . . . ?
C00P C00C C00R N00A -165.4(5) . . . . ?
C00Q C00J C00M C00T 0.6(9) . . . . ?
C00Q C00U C010 C00T -0.7(10) . . . . ?
C00R N00A C00E C00D -50.4(7) . . . . ?
C00R N00A C00E C00G 122.9(6) . . . . ?
C00S C00G C00K S002 -176.9(5) . . . . ?
C00S C00G C00K C00X 2.6(10) . . . . ?
C00S C012 C015 C00X 0.5(12) . . . . ?
C00V C00N C011 C014 1.2(9) . . . . ?
C00W S003 C00F N009 1.2(5) . . . . ?
C00W S003 C00F C00B -174.9(5) . . . . ?
C00W C00O C013 C017 -0.7(10) . . . . ?
C00Z C00Y C014 C011 -0.7(11) . . . . ?
C011 C00N C00V C00Z -2.0(9) . . . . ?
C013 C00O C00W S003 179.1(5) . . . . ?
C013 C00O C00W C018 -0.5(10) . . . . ?
C014 C00Y C00Z C00V -0.2(11) . . . . ?
C017 C016 C018 C00W -0.9(12) . . . . ?
C018 C016 C017 C013 -0.2(13) . . . . ?
C019 C00Y C00Z C00V -179.8(7) . . . . ?
C019 C00Y C014 C011 179.0(7) . . . . ?
